data_7206497
loop_
_publ_author_name
'Lemmerer, Andreas'
'Bernstein, Joel'
'Kahlenberg, Volker'

_publ_section_title
;
 Covalent assistance in supramolecular synthesis: in situ modification
 and masking of the hydrogen bonding functionality of the
 supramolecular reagent isoniazid in co-crystals
;
_journal_issue 19
_journal_name_full CrystEngComm
_journal_page_first 5692
_journal_paper_doi 10.1039/c1ce05152k
_journal_volume 13
_journal_year 2011
_chemical_formula_moiety 'C14 H13 N3 O, C7 H6 O3, H2 O'
_chemical_formula_sum 'C21 H21 N3 O5'
_chemical_formula_weight 395.41
_chemical_name_systematic
;
(N'-(4-methylbenzylidene)isonicotinohydrazide) . (3-hydroxybenzoic acid) . (H2O)
;
_space_group_IT_number 2
_symmetry_cell_setting triclinic
_symmetry_space_group_name_Hall '-P 1'
_symmetry_space_group_name_H-M 'P -1'
_atom_sites_solution_hydrogens geom
_atom_sites_solution_primary direct
_atom_sites_solution_secondary difmap
_audit_conform_dict_location ftp://ftp.iucr.org/pub/cif_core.dic
_audit_conform_dict_name cif_core.dic
_audit_conform_dict_version 2.3
_audit_creation_date 2010-04-07T14:03:31-00:00
_audit_creation_method 'WinGX routine CIF_UPDATE'
_cell_angle_alpha 73.603(6)
_cell_angle_beta 90.403(6)
_cell_angle_gamma 79.320(6)
_cell_formula_units_Z 2
_cell_length_a 6.1506(5)
_cell_length_b 10.5426(6)
_cell_length_c 16.2041(12)
_cell_measurement_reflns_used 5030
_cell_measurement_temperature 173(2)
_cell_measurement_theta_max 67.1772
_cell_measurement_theta_min 2.8459
_cell_volume 988.57(13)
_computing_cell_refinement
;
CrysAlisPro, Oxford Diffraction Ltd.,
Version 1.171.33.32 (release 27-01-2009 CrysAlis171 .NET)
(compiled Jan 27 2009,14:17:37)
;
_computing_data_collection
;
CrysAlisPro, Oxford Diffraction Ltd.,
Version 1.171.33.32 (release 27-01-2009 CrysAlis171 .NET)
(compiled Jan 27 2009,14:17:37)
;
_computing_data_reduction
;
CrysAlisPro, Oxford Diffraction Ltd.,
Version 1.171.33.32 (release 27-01-2009 CrysAlis171 .NET)
(compiled Jan 27 2009,14:17:37)
;
_computing_molecular_graphics
;
Ortep-3 for Windows (Farrugia, 1997) and DIAMOND (Brandenburg, 1999)
;
_computing_publication_material
;
WinGX publication routines (Farrugia, 1999) and PLATON (Spek, 2003)
;
_computing_structure_refinement 'SHELXL-97 (Sheldrick, 2008)'
_computing_structure_solution 'SHELXS-97 (Sheldrick, 2008)'
_diffrn_ambient_temperature 173(2)
_diffrn_detector_area_resol_mean 10.3822
_diffrn_measured_fraction_theta_full 0.996
_diffrn_measured_fraction_theta_max 0.996
_diffrn_measurement_device_type 'Goniometer Xcalibur, detector: Ruby (Gemini ultra Cu'
_diffrn_measurement_method '\w scans'
_diffrn_radiation_monochromator graphite
_diffrn_radiation_type CuK\a
_diffrn_radiation_wavelength 1.5418
_diffrn_reflns_av_R_equivalents 0.0374
_diffrn_reflns_av_unetI/netI 0.0258
_diffrn_reflns_limit_h_max 7
_diffrn_reflns_limit_h_min -7
_diffrn_reflns_limit_k_max 12
_diffrn_reflns_limit_k_min -12
_diffrn_reflns_limit_l_max 19
_diffrn_reflns_limit_l_min -19
_diffrn_reflns_number 9145
_diffrn_reflns_theta_full 67.28
_diffrn_reflns_theta_max 67.28
_diffrn_reflns_theta_min 2.85
_diffrn_standards_number 0
_exptl_absorpt_coefficient_mu 0.797
_exptl_absorpt_correction_T_max 0.8568
_exptl_absorpt_correction_T_min 0.7205
_exptl_absorpt_correction_type multi-scan
_exptl_absorpt_process_details
;
CrysAlis RED, Oxford Diffraction Ltd.,
Version 1.171.33.32 (release 27-01-2009 CrysAlis171 .NET)
(compiled Jan 27 2009,14:17:37)
Empirical absorption correction using spherical harmonics,
implemented in SCALE3 ABSPACK scaling algorithm.
;
_exptl_crystal_colour colourless
_exptl_crystal_density_diffrn 1.328
_exptl_crystal_density_method 'not measured'
_exptl_crystal_description plate
_exptl_crystal_F_000 416
_exptl_crystal_size_max 0.44
_exptl_crystal_size_mid 0.24
_exptl_crystal_size_min 0.2
_refine_diff_density_max 0.212
_refine_diff_density_min -0.214
_refine_diff_density_rms 0.055
_refine_ls_extinction_method none
_refine_ls_goodness_of_fit_ref 1.016
_refine_ls_hydrogen_treatment mixed
_refine_ls_matrix_type full
_refine_ls_number_parameters 277
_refine_ls_number_reflns 3545
_refine_ls_number_restraints 0
_refine_ls_restrained_S_all 1.016
_refine_ls_R_factor_all 0.0583
_refine_ls_R_factor_gt 0.0501
_refine_ls_shift/su_max 0
_refine_ls_shift/su_mean 0
_refine_ls_structure_factor_coef Fsqd
_refine_ls_weighting_details 'calc w=1/[\s^2^(Fo^2^)+(0.1066P)^2^] where P=(Fo^2^+2Fc^2^)/3'
_refine_ls_weighting_scheme calc
_refine_ls_wR_factor_gt 0.137
_refine_ls_wR_factor_ref 0.143
_reflns_number_gt 2833
_reflns_number_total 3545
_reflns_threshold_expression >2sigma(I)
_cod_data_source_file c1ce05152k.txt
_cod_data_source_block 12
_cod_depositor_comments
;
The following automatic conversions were performed:

'_symmetry_cell_setting' value 'Triclinic' changed to 'triclinic'
according to /home/saulius/struct/CIF-dictionaries/cif_core.dic
dictionary named 'cif_core.dic' version 2.4.1 from 2010-06-29.

Automatic conversion script
Id: cif_fix_values 1715 2011-07-08 13:25:40Z adriana 
;
_cod_original_cell_volume 988.57(12)
_cod_original_sg_symbol_H-M P-1
_cod_database_code 7206497

loop_
_symmetry_equiv_pos_as_xyz
'x, y, z'
'-x, -y, -z'

loop_
_atom_site_label
_atom_site_type_symbol
_atom_site_fract_x
_atom_site_fract_y
_atom_site_fract_z
_atom_site_U_iso_or_equiv
_atom_site_adp_type
_atom_site_occupancy
_atom_site_symmetry_multiplicity
_atom_site_calc_flag
_atom_site_refinement_flags
C1 C 1.2136(2) -0.00291(13) 0.27256(9) 0.0346(3) Uani 1 1 d .
C2 C 1.0875(2) -0.09412(14) 0.26297(9) 0.0335(3) Uani 1 1 d .
H2A H 0.9516 -0.0982 0.2901 0.04 Uiso 1 1 calc R
C3 C 1.1612(2) -0.18024(14) 0.21317(9) 0.0355(3) Uani 1 1 d .
C4 C 1.3555(3) -0.16933(16) 0.17087(10) 0.0436(4) Uani 1 1 d .
H4 H 1.4025 -0.2248 0.1347 0.052 Uiso 1 1 calc R
C5 C 1.4806(3) -0.07803(17) 0.18127(11) 0.0490(4) Uani 1 1 d .
H5 H 1.6143 -0.072 0.1527 0.059 Uiso 1 1 calc R
C6 C 1.4128(3) 0.00441(16) 0.23273(11) 0.0442(4) Uani 1 1 d .
H6 H 1.5009 0.0655 0.2409 0.053 Uiso 1 1 calc R
C7 C 1.1416(3) 0.08827(14) 0.32687(10) 0.0391(4) Uani 1 1 d .
O1 O 0.9472(2) 0.07964(12) 0.35795(8) 0.0507(3) Uani 1 1 d .
H1 H 0.908(4) 0.133(2) 0.3904(15) 0.076 Uiso 1 1 d .
O2 O 1.2565(2) 0.16310(12) 0.34127(9) 0.0565(4) Uani 1 1 d .
O3 O 1.0518(2) -0.27706(11) 0.20483(7) 0.0485(3) Uani 1 1 d .
H3 H 0.948(4) -0.293(2) 0.2477(16) 0.073 Uiso 1 1 d .
C8 C 0.5194(2) 0.31632(13) 0.57941(9) 0.0309(3) Uani 1 1 d .
C9 C 0.7121(2) 0.36283(14) 0.55455(9) 0.0337(3) Uani 1 1 d .
H9 H 0.7562 0.4293 0.5765 0.04 Uiso 1 1 calc R
C10 C 0.8397(3) 0.31082(15) 0.49705(10) 0.0384(4) Uani 1 1 d .
H10 H 0.972 0.3429 0.4806 0.046 Uiso 1 1 calc R
C11 C 0.6001(3) 0.17333(16) 0.48823(10) 0.0432(4) Uani 1 1 d .
H11 H 0.5597 0.1071 0.465 0.052 Uiso 1 1 calc R
C12 C 0.4642(3) 0.21794(15) 0.54525(10) 0.0403(4) Uani 1 1 d .
H12 H 0.3346 0.1824 0.5612 0.048 Uiso 1 1 calc R
C13 C 0.3640(2) 0.36410(14) 0.63983(9) 0.0333(3) Uani 1 1 d .
C14 C 0.3362(2) 0.57257(15) 0.77341(9) 0.0371(3) Uani 1 1 d .
H14 H 0.4761 0.5984 0.764 0.044 Uiso 1 1 calc R
C15 C 0.1912(3) 0.62158(15) 0.83373(9) 0.0376(4) Uani 1 1 d .
C16 C 0.2440(3) 0.72157(17) 0.86645(11) 0.0482(4) Uani 1 1 d .
H16 H 0.3758 0.7549 0.8509 0.058 Uiso 1 1 calc R
C17 C 0.1059(4) 0.77316(18) 0.92160(11) 0.0561(5) Uani 1 1 d .
H17 H 0.143 0.8427 0.9424 0.067 Uiso 1 1 calc R
C18 C -0.0858(3) 0.72448(19) 0.94687(10) 0.0540(5) Uani 1 1 d .
C19 C -0.1332(3) 0.6223(2) 0.91536(11) 0.0538(5) Uani 1 1 d .
H19 H -0.2619 0.5865 0.9327 0.065 Uiso 1 1 calc R
C20 C 0.0003(3) 0.57144(18) 0.85988(10) 0.0449(4) Uani 1 1 d .
H20 H -0.0376 0.5019 0.8393 0.054 Uiso 1 1 calc R
C21 C -0.2357(4) 0.7797(3) 1.00688(14) 0.0779(7) Uani 1 1 d .
H21A H -0.3614 0.7333 1.0173 0.117 Uiso 0.5 1 calc PR
H21B H -0.2906 0.8765 0.9807 0.117 Uiso 0.5 1 calc PR
H21C H -0.1528 0.7654 1.0617 0.117 Uiso 0.5 1 calc PR
H21D H -0.1751 0.8501 1.0225 0.117 Uiso 0.5 1 calc PR
H21E H -0.2459 0.707 1.0591 0.117 Uiso 0.5 1 calc PR
H21F H -0.3837 0.8181 0.9781 0.117 Uiso 0.5 1 calc PR
N1 N 0.7853(2) 0.21758(12) 0.46355(8) 0.0399(3) Uani 1 1 d .
N2 N 0.4228(2) 0.45253(12) 0.67803(8) 0.0328(3) Uani 1 1 d .
H2 H 0.549(3) 0.4837(17) 0.6698(10) 0.039 Uiso 1 1 d .
N3 N 0.2754(2) 0.49503(12) 0.73334(8) 0.0355(3) Uani 1 1 d .
O4 O 0.18856(18) 0.32332(11) 0.65272(7) 0.0447(3) Uani 1 1 d .
O1W O 0.80244(19) 0.57361(12) 0.65678(7) 0.0397(3) Uani 1 1 d .
H1W H 0.930(4) 0.532(2) 0.6803(13) 0.06 Uiso 1 1 d .
H2W H 0.795(3) 0.658(2) 0.6538(13) 0.06 Uiso 1 1 d .

loop_
_atom_site_aniso_label
_atom_site_aniso_U_11
_atom_site_aniso_U_22
_atom_site_aniso_U_33
_atom_site_aniso_U_23
_atom_site_aniso_U_13
_atom_site_aniso_U_12
C1 0.0388(8) 0.0297(7) 0.0364(7) -0.0110(6) 0.0036(6) -0.0072(6)
C2 0.0343(7) 0.0337(7) 0.0353(7) -0.0139(6) 0.0065(6) -0.0076(6)
C3 0.0427(8) 0.0316(7) 0.0356(7) -0.0140(6) 0.0080(6) -0.0094(6)
C4 0.0502(9) 0.0406(8) 0.0421(8) -0.0167(7) 0.0173(7) -0.0058(7)
C5 0.0430(9) 0.0501(9) 0.0556(10) -0.0158(7) 0.0205(7) -0.0120(7)
C6 0.0408(8) 0.0405(8) 0.0553(10) -0.0145(7) 0.0097(7) -0.0163(7)
C7 0.0451(9) 0.0318(7) 0.0436(8) -0.0155(6) 0.0007(7) -0.0084(6)
O1 0.0582(7) 0.0529(7) 0.0582(7) -0.0387(6) 0.0200(6) -0.0180(6)
O2 0.0548(7) 0.0460(7) 0.0818(9) -0.0364(6) -0.0022(6) -0.0143(6)
O3 0.0583(7) 0.0507(7) 0.0539(7) -0.0338(5) 0.0205(6) -0.0240(6)
C8 0.0325(7) 0.0305(7) 0.0319(7) -0.0118(5) 0.0043(6) -0.0070(5)
C9 0.0371(8) 0.0349(7) 0.0353(7) -0.0175(6) 0.0069(6) -0.0105(6)
C10 0.0409(8) 0.0398(8) 0.0416(8) -0.0206(6) 0.0108(6) -0.0116(6)
C11 0.0512(9) 0.0400(8) 0.0477(9) -0.0255(7) 0.0048(7) -0.0116(7)
C12 0.0418(8) 0.0407(8) 0.0465(8) -0.0210(7) 0.0053(7) -0.0152(6)
C13 0.0328(7) 0.0355(7) 0.0356(7) -0.0141(6) 0.0052(6) -0.0105(6)
C14 0.0351(8) 0.0434(8) 0.0388(8) -0.0184(6) 0.0099(6) -0.0125(6)
C15 0.0408(8) 0.0413(8) 0.0332(7) -0.0158(6) 0.0081(6) -0.0059(6)
C16 0.0584(10) 0.0474(9) 0.0469(9) -0.0231(7) 0.0133(8) -0.0152(8)
C17 0.0786(13) 0.0489(10) 0.0449(9) -0.0268(8) 0.0067(9) -0.0017(9)
C18 0.0561(11) 0.0644(11) 0.0341(8) -0.0177(8) 0.0057(8) 0.0125(9)
C19 0.0457(9) 0.0782(13) 0.0405(9) -0.0247(9) 0.0128(7) -0.0071(9)
C20 0.0439(9) 0.0582(10) 0.0383(8) -0.0216(7) 0.0108(7) -0.0118(7)
C21 0.0778(15) 0.0998(17) 0.0512(11) -0.0387(11) 0.0096(10) 0.0212(13)
N1 0.0466(8) 0.0382(7) 0.0397(7) -0.0201(5) 0.0070(5) -0.0066(5)
N2 0.0309(6) 0.0391(7) 0.0364(6) -0.0201(5) 0.0129(5) -0.0125(5)
N3 0.0345(6) 0.0414(7) 0.0368(6) -0.0194(5) 0.0113(5) -0.0098(5)
O4 0.0386(6) 0.0570(7) 0.0527(6) -0.0297(5) 0.0148(5) -0.0227(5)
O1W 0.0378(6) 0.0376(6) 0.0527(6) -0.0239(5) 0.0076(5) -0.0124(5)

loop_
_atom_type_symbol
_atom_type_description
_atom_type_scat_dispersion_real
_atom_type_scat_dispersion_imag
_atom_type_scat_source
C C 0.0181 0.0091 'International Tables Vol C Tables 4.2.6.8 and 6.1.1.4'
H H 0 0 'International Tables Vol C Tables 4.2.6.8 and 6.1.1.4'
N N 0.0311 0.018 'International Tables Vol C Tables 4.2.6.8 and 6.1.1.4'
O O 0.0492 0.0322 'International Tables Vol C Tables 4.2.6.8 and 6.1.1.4'

loop_
_geom_angle_atom_site_label_1
_geom_angle_atom_site_label_2
_geom_angle_atom_site_label_3
_geom_angle
C2 C1 C6 120.72(13)
C2 C1 C7 120.78(13)
C6 C1 C7 118.49(13)
C1 C2 C3 119.57(13)
C1 C2 H2A 120.2
C3 C2 H2A 120.2
O3 C3 C4 117.76(12)
O3 C3 C2 122.63(13)
C4 C3 C2 119.61(14)
C5 C4 C3 120.20(14)
C5 C4 H4 119.9
C3 C4 H4 119.9
C6 C5 C4 120.54(15)
C6 C5 H5 119.7
C4 C5 H5 119.7
C5 C6 C1 119.27(15)
C5 C6 H6 120.4
C1 C6 H6 120.4
O2 C7 O1 123.50(14)
O2 C7 C1 122.20(15)
O1 C7 C1 114.30(13)
C7 O1 H1 113.1(16)
C3 O3 H3 110.6(14)
C9 C8 C12 117.79(13)
C9 C8 C13 125.02(13)
C12 C8 C13 117.19(13)
C8 C9 C10 118.98(13)
C8 C9 H9 120.5
C10 C9 H9 120.5
N1 C10 C9 123.20(14)
N1 C10 H10 118.4
C9 C10 H10 118.4
N1 C11 C12 123.78(14)
N1 C11 H11 118.1
C12 C11 H11 118.1
C11 C12 C8 119.02(14)
C11 C12 H12 120.5
C8 C12 H12 120.5
O4 C13 N2 122.42(13)
O4 C13 C8 119.75(13)
N2 C13 C8 117.83(13)
N3 C14 C15 120.29(14)
N3 C14 H14 119.9
C15 C14 H14 119.9
C16 C15 C20 118.41(14)
C16 C15 C14 119.36(14)
C20 C15 C14 122.23(14)
C17 C16 C15 120.69(17)
C17 C16 H16 119.7
C15 C16 H16 119.7
C16 C17 C18 120.94(17)
C16 C17 H17 119.5
C18 C17 H17 119.5
C19 C18 C17 117.63(15)
C19 C18 C21 121.2(2)
C17 C18 C21 121.17(19)
C20 C19 C18 122.10(18)
C20 C19 H19 118.9
C18 C19 H19 118.9
C19 C20 C15 120.19(17)
C19 C20 H20 119.9
C15 C20 H20 119.9
C18 C21 H21A 109.5
C18 C21 H21B 109.5
H21A C21 H21B 109.5
C18 C21 H21C 109.5
H21A C21 H21C 109.5
H21B C21 H21C 109.5
C18 C21 H21D 109.5
H21A C21 H21D 141.1
H21B C21 H21D 56.3
H21C C21 H21D 56.3
C18 C21 H21E 109.5
H21A C21 H21E 56.3
H21B C21 H21E 141.1
H21C C21 H21E 56.3
H21D C21 H21E 109.5
C18 C21 H21F 109.5
H21A C21 H21F 56.3
H21B C21 H21F 56.3
H21C C21 H21F 141.1
H21D C21 H21F 109.5
H21E C21 H21F 109.5
C11 N1 C10 117.21(13)
C13 N2 N3 116.43(12)
C13 N2 H2 124.3(11)
N3 N2 H2 119.3(11)
C14 N3 N2 116.60(13)
H1W O1W H2W 106.3(19)

loop_
_geom_bond_atom_site_label_1
_geom_bond_atom_site_label_2
_geom_bond_distance
C1 C2 1.382(2)
C1 C6 1.393(2)
C1 C7 1.490(2)
C2 C3 1.3954(19)
C2 H2A 0.95
C3 O3 1.3583(17)
C3 C4 1.388(2)
C4 C5 1.382(2)
C4 H4 0.95
C5 C6 1.380(2)
C5 H5 0.95
C6 H6 0.95
C7 O2 1.2185(19)
C7 O1 1.310(2)
O1 H1 0.88(3)
O3 H3 0.95(3)
C8 C9 1.385(2)
C8 C12 1.396(2)
C8 C13 1.497(2)
C9 C10 1.387(2)
C9 H9 0.95
C10 N1 1.3392(19)
C10 H10 0.95
C11 N1 1.332(2)
C11 C12 1.373(2)
C11 H11 0.95
C12 H12 0.95
C13 O4 1.2315(18)
C13 N2 1.3532(19)
C14 N3 1.280(2)
C14 C15 1.464(2)
C14 H14 0.95
C15 C16 1.392(2)
C15 C20 1.396(2)
C16 C17 1.389(2)
C16 H16 0.95
C17 C18 1.391(3)
C17 H17 0.95
C18 C19 1.389(3)
C18 C21 1.506(2)
C19 C20 1.374(2)
C19 H19 0.95
C20 H20 0.95
C21 H21A 0.98
C21 H21B 0.98
C21 H21C 0.98
C21 H21D 0.98
C21 H21E 0.98
C21 H21F 0.98
N2 N3 1.3835(17)
N2 H2 0.891(19)
O1W H1W 0.85(2)
O1W H2W 0.87(2)

loop_
_geom_hbond_atom_site_label_D
_geom_hbond_atom_site_label_H
_geom_hbond_atom_site_label_A
_geom_hbond_distance_DH
_geom_hbond_distance_HA
_geom_hbond_distance_DA
_geom_hbond_angle_DHA
_geom_hbond_site_symmetry_A
O1 H1 N1 0.88(3) 1.77(3) 2.6317(16) 167(2) .
C10 H10 O2 0.95 3.61 4.025 110 .
O3 H3 O4 0.95(3) 1.80(3) 2.7260(16) 165(2) 2_656
N2 H2 O1W 0.891(19) 1.955(19) 2.8402(17) 172.0(16) .
O1W H1W N3 0.85(2) 2.21(2) 3.0270(17) 160.5(19) 1_655
O1W H1W O4 0.85(2) 2.61(2) 3.2225(17) 129.3(17) 1_655
O1W H2W O2 0.87(2) 1.88(2) 2.7411(16) 171(2) 2_766

loop_
_geom_torsion_atom_site_label_1
_geom_torsion_atom_site_label_2
_geom_torsion_atom_site_label_3
_geom_torsion_atom_site_label_4
_geom_torsion
C6 C1 C2 C3 0.3(2)
C7 C1 C2 C3 -178.68(13)
C1 C2 C3 O3 176.37(13)
C1 C2 C3 C4 -2.7(2)
O3 C3 C4 C5 -176.13(14)
C2 C3 C4 C5 3.0(2)
C3 C4 C5 C6 -0.9(3)
C4 C5 C6 C1 -1.6(3)
C2 C1 C6 C5 1.8(2)
C7 C1 C6 C5 -179.14(14)
C2 C1 C7 O2 174.87(14)
C6 C1 C7 O2 -4.1(2)
C2 C1 C7 O1 -4.5(2)
C6 C1 C7 O1 176.51(14)
C12 C8 C9 C10 0.4(2)
C13 C8 C9 C10 -179.17(13)
C8 C9 C10 N1 0.4(2)
N1 C11 C12 C8 0.7(3)
C9 C8 C12 C11 -0.9(2)
C13 C8 C12 C11 178.71(13)
C9 C8 C13 O4 174.61(13)
C12 C8 C13 O4 -4.9(2)
C9 C8 C13 N2 -4.9(2)
C12 C8 C13 N2 175.55(12)
N3 C14 C15 C16 -170.17(14)
N3 C14 C15 C20 9.8(2)
C20 C15 C16 C17 -2.1(3)
C14 C15 C16 C17 177.92(15)
C15 C16 C17 C18 1.3(3)
C16 C17 C18 C19 0.3(3)
C16 C17 C18 C21 179.80(17)
C17 C18 C19 C20 -1.2(3)
C21 C18 C19 C20 179.34(16)
C18 C19 C20 C15 0.4(3)
C16 C15 C20 C19 1.2(3)
C14 C15 C20 C19 -178.76(15)
C12 C11 N1 C10 0.1(2)
C9 C10 N1 C11 -0.6(2)
O4 C13 N2 N3 0.3(2)
C8 C13 N2 N3 179.83(11)
C15 C14 N3 N2 -179.54(12)
C13 N2 N3 C14 176.09(12)
